data_7251676
loop_
_publ_author_name
'Kim, Eunsil'
'Hyun, Ji Young'
'Song, Ji Ho'
'Lim, Hwan Jung'
'Park, Seong Jun'

_publ_section_title
;
 <i>N</i>-Cyano sulfoximine-mediated thiazole ligation with
 <i>N</i>-terminal cysteine under mild aqueous conditions.
;
_journal_issue 2
_journal_name_full 'RSC medicinal chemistry'
_journal_page_first 1031
_journal_page_last 1036
_journal_paper_doi 10.1039/d5md00948k
_journal_volume 17
_journal_year 2025
_chemical_formula_moiety 'C6 H6 N3 O2 S, Cl '
_chemical_formula_sum 'C6 H6 Cl N3 O2 S'
_chemical_formula_weight 219.65
_space_group_crystal_system triclinic
_space_group_IT_number 2
_space_group_name_Hall '-P 1'
_space_group_name_H-M_alt 'P -1'
_atom_sites_solution_hydrogens geom
_audit_block_doi 10.5517/ccdc.csd.cc2p9023
_audit_creation_method SHELXL-2018/3
_audit_update_record
;
2025-08-19 deposited with the CCDC.	2025-12-16 downloaded from the CCDC.
;
_cell_angle_alpha 97.665(11)
_cell_angle_beta 106.034(9)
_cell_angle_gamma 92.663(9)
_cell_formula_units_Z 2
_cell_length_a 5.7714(17)
_cell_length_b 7.345(2)
_cell_length_c 9.348(3)
_cell_measurement_reflns_used 6077
_cell_measurement_temperature 223(2)
_cell_measurement_theta_max 26.17
_cell_measurement_theta_min 2.29
_cell_volume 376.01(19)
_computing_cell_refinement 'Bruker SAINT'
_computing_data_collection 'Bruker APEX2'
_computing_data_reduction 'Bruker SAINT'
_computing_molecular_graphics 'Bruker SHELXTL'
_computing_publication_material 'Bruker SHELXTL'
_computing_structure_refinement 'SHELXL-2018/3 (Sheldrick, 2018)'
_computing_structure_solution 'SHELXT 2014/5 (Sheldrick, 2014)'
_diffrn_ambient_temperature 223(2)
_diffrn_measured_fraction_theta_full 0.983
_diffrn_measured_fraction_theta_max 0.980
_diffrn_measurement_device_type 'Bruker APEX-II CCD'
_diffrn_measurement_method '\f and \w scans'
_diffrn_radiation_type MoK\a
_diffrn_radiation_wavelength 0.71073
_diffrn_reflns_av_R_equivalents 0.0380
_diffrn_reflns_av_unetI/netI 0.0217
_diffrn_reflns_Laue_measured_fraction_full 0.983
_diffrn_reflns_Laue_measured_fraction_max 0.980
_diffrn_reflns_limit_h_max 7
_diffrn_reflns_limit_h_min -7
_diffrn_reflns_limit_k_max 9
_diffrn_reflns_limit_k_min -9
_diffrn_reflns_limit_l_max 11
_diffrn_reflns_limit_l_min -11
_diffrn_reflns_number 10750
_diffrn_reflns_point_group_measured_fraction_full 0.983
_diffrn_reflns_point_group_measured_fraction_max 0.980
_diffrn_reflns_theta_full 25.242
_diffrn_reflns_theta_max 26.175
_diffrn_reflns_theta_min 2.294
_exptl_absorpt_coefficient_mu 0.748
_exptl_absorpt_correction_T_max 0.7453
_exptl_absorpt_correction_T_min 0.6957
_exptl_absorpt_correction_type multi-scan
_exptl_absorpt_process_details SADABS
_exptl_crystal_colour colourless
_exptl_crystal_density_diffrn 1.940
_exptl_crystal_description BLOCK
_exptl_crystal_F_000 224
_exptl_crystal_size_max 0.160
_exptl_crystal_size_mid 0.135
_exptl_crystal_size_min 0.121
_refine_diff_density_max 0.730
_refine_diff_density_min -1.049
_refine_diff_density_rms 0.153
_refine_ls_extinction_method none
_refine_ls_goodness_of_fit_ref 1.076
_refine_ls_hydrogen_treatment constr
_refine_ls_matrix_type full
_refine_ls_number_parameters 118
_refine_ls_number_reflns 1477
_refine_ls_number_restraints 0
_refine_ls_restrained_S_all 1.076
_refine_ls_R_factor_all 0.0572
_refine_ls_R_factor_gt 0.0546
_refine_ls_shift/su_max 0.000
_refine_ls_shift/su_mean 0.000
_refine_ls_structure_factor_coef Fsqd
_refine_ls_weighting_details 'w=1/[\s^2^(Fo^2^)+(0.1413P)^2^+0.5573P] where P=(Fo^2^+2Fc^2^)/3'
_refine_ls_weighting_scheme calc
_refine_ls_wR_factor_gt 0.1835
_refine_ls_wR_factor_ref 0.1891
_reflns_Friedel_coverage 0.000
_reflns_number_gt 1367
_reflns_number_total 1477
_reflns_threshold_expression 'I > 2\s(I)'
_cod_data_source_file d5md00948k2.cif
_cod_data_source_block KES_SCL_2025_13_a
_cod_original_cell_volume 376.0(2)
_cod_database_code 7251676
_shelx_shelxl_version_number 2018/3
_shelx_space_group_comment
; 
The symmetry employed for this shelxl refinement is uniquely defined 
by the following loop, which should always be used as a source of 
symmetry information in preference to the above space-group names. 
They are only intended as comments. 
;
_shelx_estimated_absorpt_t_min 0.890
_shelx_estimated_absorpt_t_max 0.915

loop_
_space_group_symop_operation_xyz
'x, y, z'
'-x, -y, -z'

loop_
_atom_site_label
_atom_site_type_symbol
_atom_site_fract_x
_atom_site_fract_y
_atom_site_fract_z
_atom_site_U_iso_or_equiv
_atom_site_adp_type
_atom_site_occupancy
_atom_site_site_symmetry_order
_atom_site_calc_flag
_atom_site_refinement_flags_posn
_atom_site_refinement_flags_adp
_atom_site_refinement_flags_occupancy
_atom_site_disorder_assembly
_atom_site_disorder_group
S1 S 0.70180(12) 0.59401(9) 0.19896(7) 0.0124(3) Uani 1 1 d . . . . .
O1 O 0.8645(4) 0.4991(3) 0.1289(3) 0.0221(6) Uani 1 1 d . . . . .
O2 O 0.4953(4) 0.4893(3) 0.2155(3) 0.0202(6) Uani 1 1 d . . . . .
N1 N 0.8963(5) 0.7575(4) 0.6457(3) 0.0186(6) Uani 1 1 d . . . . .
H1N H 0.830821 0.755137 0.718914 0.022 Uiso 1 1 calc R U . . .
N2 N 0.6321(5) 0.7635(3) 0.1099(3) 0.0152(6) Uani 1 1 d . . . . .
H2 H 0.728301 0.805558 0.062522 0.018 Uiso 1 1 calc R U . . .
N3 N 0.2578(5) 0.9175(4) 0.0978(3) 0.0244(7) Uani 1 1 d . . . . .
C1 C 0.7757(5) 0.6851(4) 0.5046(3) 0.0152(6) Uani 1 1 d . . . . .
H1 H 0.618211 0.628927 0.485212 0.018 Uiso 1 1 calc R U . . .
C2 C 0.8751(5) 0.6898(4) 0.3845(3) 0.0119(6) Uani 1 1 d . . . . .
C3 C 1.1096(6) 0.7686(4) 0.4114(4) 0.0176(7) Uani 1 1 d . . . . .
H3 H 1.180635 0.772225 0.332574 0.021 Uiso 1 1 calc R U . . .
C4 C 1.2349(6) 0.8417(4) 0.5582(4) 0.0187(7) Uani 1 1 d . . . . .
H4 H 1.394264 0.895791 0.581593 0.022 Uiso 1 1 calc R U . . .
C5 C 1.1209(6) 0.8336(4) 0.6707(4) 0.0189(7) Uani 1 1 d . . . . .
H5 H 1.207194 0.884694 0.769868 0.023 Uiso 1 1 calc R U . . .
C6 C 0.4316(6) 0.8393(4) 0.1078(3) 0.0147(6) Uani 1 1 d . . . . .
Cl1 Cl 0.8542(2) 0.73251(17) -0.09177(14) 0.0474(4) Uani 1 1 d . . . . .

loop_
_atom_site_aniso_label
_atom_site_aniso_U_11
_atom_site_aniso_U_22
_atom_site_aniso_U_33
_atom_site_aniso_U_23
_atom_site_aniso_U_13
_atom_site_aniso_U_12
S1 0.0122(5) 0.0132(5) 0.0104(5) 0.0005(3) 0.0014(3) 0.0012(3)
O1 0.0222(12) 0.0270(13) 0.0161(12) -0.0021(9) 0.0050(9) 0.0100(10)
O2 0.0188(12) 0.0200(12) 0.0187(12) 0.0044(9) 0.0009(9) -0.0059(9)
N1 0.0252(15) 0.0185(13) 0.0131(13) 0.0005(10) 0.0087(11) -0.0011(11)
N2 0.0142(13) 0.0194(13) 0.0133(12) 0.0062(10) 0.0043(10) 0.0014(10)
N3 0.0238(16) 0.0262(15) 0.0257(15) 0.0074(12) 0.0083(12) 0.0087(12)
C1 0.0148(15) 0.0143(14) 0.0165(15) 0.0022(11) 0.0050(11) 0.0001(11)
C2 0.0119(14) 0.0120(13) 0.0110(13) 0.0018(10) 0.0018(10) 0.0026(10)
C3 0.0158(15) 0.0213(15) 0.0169(15) 0.0014(12) 0.0075(12) -0.0003(11)
C4 0.0129(15) 0.0198(16) 0.0208(16) 0.0025(12) 0.0014(12) -0.0021(11)
C5 0.0255(17) 0.0141(14) 0.0131(14) 0.0005(11) 0.0002(12) -0.0012(12)
C6 0.0187(15) 0.0136(14) 0.0105(13) 0.0013(10) 0.0026(11) -0.0006(11)
Cl1 0.0460(7) 0.0528(8) 0.0446(7) 0.0062(5) 0.0157(5) 0.0033(5)

loop_
_atom_type_symbol
_atom_type_description
_atom_type_scat_dispersion_real
_atom_type_scat_dispersion_imag
_atom_type_scat_source
C C 0.0033 0.0016 'International Tables Vol C Tables 4.2.6.8 and 6.1.1.4'
H H 0.0000 0.0000 'International Tables Vol C Tables 4.2.6.8 and 6.1.1.4'
N N 0.0061 0.0033 'International Tables Vol C Tables 4.2.6.8 and 6.1.1.4'
O O 0.0106 0.0060 'International Tables Vol C Tables 4.2.6.8 and 6.1.1.4'
S S 0.1246 0.1234 'International Tables Vol C Tables 4.2.6.8 and 6.1.1.4'
Cl Cl 0.1484 0.1585 'International Tables Vol C Tables 4.2.6.8 and 6.1.1.4'

loop_
_geom_angle_atom_site_label_1
_geom_angle_atom_site_label_2
_geom_angle_atom_site_label_3
_geom_angle
_geom_angle_site_symmetry_1
_geom_angle_site_symmetry_3
_geom_angle_publ_flag
O1 S1 O2 118.66(14) . . ?
O1 S1 N2 104.98(14) . . ?
O2 S1 N2 113.56(13) . . ?
O1 S1 C2 106.62(14) . . ?
O2 S1 C2 105.79(14) . . ?
N2 S1 C2 106.46(13) . . ?
C5 N1 C1 117.6(3) . . ?
C5 N1 H1N 121.2 . . ?
C1 N1 H1N 121.2 . . ?
C6 N2 S1 120.3(2) . . ?
C6 N2 H2 119.8 . . ?
S1 N2 H2 119.8 . . ?
N1 C1 C2 122.4(3) . . ?
N1 C1 H1 118.8 . . ?
C2 C1 H1 118.8 . . ?
C3 C2 C1 119.7(3) . . ?
C3 C2 S1 120.4(2) . . ?
C1 C2 S1 119.9(2) . . ?
C4 C3 C2 117.7(3) . . ?
C4 C3 H3 121.1 . . ?
C2 C3 H3 121.1 . . ?
C3 C4 C5 118.8(3) . . ?
C3 C4 H4 120.6 . . ?
C5 C4 H4 120.6 . . ?
N1 C5 C4 123.7(3) . . ?
N1 C5 H5 118.1 . . ?
C4 C5 H5 118.1 . . ?
N3 C6 N2 173.9(3) . . ?

loop_
_geom_bond_atom_site_label_1
_geom_bond_atom_site_label_2
_geom_bond_distance
_geom_bond_site_symmetry_2
_geom_bond_publ_flag
S1 O1 1.441(2) . ?
S1 O2 1.444(2) . ?
S1 N2 1.594(3) . ?
S1 C2 1.776(3) . ?
N1 C5 1.333(4) . ?
N1 C1 1.334(4) . ?
N1 H1N 0.8700 . ?
N2 C6 1.304(4) . ?
N2 H2 0.8700 . ?
N3 C6 1.167(4) . ?
C1 C2 1.398(4) . ?
C1 H1 0.9400 . ?
C2 C3 1.389(4) . ?
C3 C4 1.383(5) . ?
C3 H3 0.9400 . ?
C4 C5 1.391(5) . ?
C4 H4 0.9400 . ?
C5 H5 0.9400 . ?
